data_7707002
loop_
_publ_author_name
'Yang, Yan'
'Zhou, Zhen'
'Wei, Zu-Zhuang'
'Qin, Qi-Pin'
'Yang, Lin'
'Liang, Hong'

_publ_section_title
;
 High anticancer activity and apoptosis- and autophagy-inducing properties
 of novel lanthanide(III) complexes bearing
 8-hydroxyquinoline-<i>N</i>-oxide and 1,10-phenanthroline.
;
_journal_issue 17
_journal_name_full 'Dalton transactions (Cambridge, England : 2003)'
_journal_page_first 5828
_journal_page_last 5834
_journal_paper_doi 10.1039/d1dt00450f
_journal_volume 50
_journal_year 2021
_chemical_formula_moiety 'C21 H16 Cl2 Dy N3 O3'
_chemical_formula_sum 'C21 H16 Cl2 Dy N3 O3'
_chemical_formula_weight 591.77
_space_group_crystal_system monoclinic
_space_group_IT_number 14
_space_group_name_Hall '-P 2ybc'
_space_group_name_H-M_alt 'P 1 21/c 1'
_atom_sites_solution_hydrogens mixed
_atom_sites_solution_primary direct
_audit_creation_date 2019-05-17
_audit_creation_method
;
  Olex2 1.2-ac2
  (compiled 2012.03.06 svn.r2239, GUI svn.r4109)
;
_audit_update_record
;
2020-12-14 deposited with the CCDC.	2021-03-26 downloaded from the CCDC.
;
_cell_angle_alpha 90
_cell_angle_beta 93.009(3)
_cell_angle_gamma 90
_cell_formula_units_Z 4
_cell_length_a 9.8681(4)
_cell_length_b 11.0471(4)
_cell_length_c 18.2005(4)
_cell_measurement_reflns_used 3573
_cell_measurement_temperature 293(2)
_cell_measurement_theta_max 28.0290
_cell_measurement_theta_min 3.6690
_cell_volume 1981.37(12)
_computing_cell_refinement 'CrysAlisPro 1.171.39.46 (Rigaku OD, 2018)'
_computing_data_collection 'CrysAlisPro 1.171.39.46 (Rigaku OD, 2018)'
_computing_data_reduction 'CrysAlisPro 1.171.39.46 (Rigaku OD, 2018)'
_computing_molecular_graphics
;
O. V. Dolomanov, L. J. Bourhis, R. J. Gildea, J. A. K. Howard and H. Puschmann,
OLEX2: a complete structure solution, refinement and analysis program.
J. Appl. Cryst. (2009). 42, 339-341.
;
_computing_publication_material
;
O. V. Dolomanov, L. J. Bourhis, R. J. Gildea, J. A. K. Howard and H. Puschmann,
OLEX2: a complete structure solution, refinement and analysis program.
J. Appl. Cryst. (2009). 42, 339-341.
;
_computing_structure_refinement
;
SHELXL, G.M. Sheldrick, Acta Cryst.
(2008). A64, 112-122
;
_computing_structure_solution
;
SHELXS, G.M. Sheldrick, Acta Cryst.
(2008). A64, 112-122
;
_diffrn_ambient_temperature 293(2)
_diffrn_detector 'CCD plate'
_diffrn_detector_area_resol_mean 16.0233
_diffrn_detector_type Eos
_diffrn_measured_fraction_theta_full 0.9967
_diffrn_measured_fraction_theta_max 0.8848
_diffrn_measurement_details
;
List of Runs (angles in degrees, time in seconds):

  # Type    Start    End  Width  t~exp~   \w     \q     \k     \f   Frames
--------------------------------------------------------------------------
  1  \w     21.00  61.00   1.00    1.50    --   18.78 -99.00   0.00   40
  2  \w    -86.00   9.00   1.00    1.50    --  -19.10 -77.00  90.00   95
  3  \w    -25.00   1.00   1.00    1.50    --  -19.10 -57.00-150.00   26
  4  \w    -48.00  48.00   1.00    1.50    --  -19.10  77.00-150.00   96
  5  \w    -54.00  43.00   1.00    1.50    --  -19.10  19.00  30.00   97
;
_diffrn_measurement_device 'four-circle diffractometer'
_diffrn_measurement_device_type 'SuperNova, Single source at offset/far, Eos'
_diffrn_measurement_method '\w scans'
_diffrn_orient_matrix_type 'CrysAlisPro convention (1999,Acta A55,543-557)'
_diffrn_orient_matrix_UB_11 0.0382444000
_diffrn_orient_matrix_UB_12 0.0540001000
_diffrn_orient_matrix_UB_13 0.0052508000
_diffrn_orient_matrix_UB_21 -0.0560699000
_diffrn_orient_matrix_UB_22 0.0343351000
_diffrn_orient_matrix_UB_23 -0.0143287000
_diffrn_orient_matrix_UB_31 -0.0238919000
_diffrn_orient_matrix_UB_32 0.0057263000
_diffrn_orient_matrix_UB_33 0.0359048000
_diffrn_radiation_monochromator mirror
_diffrn_radiation_probe x-ray
_diffrn_radiation_type 'Mo K\a'
_diffrn_radiation_wavelength 0.71073
_diffrn_reflns_av_R_equivalents 0.0424
_diffrn_reflns_av_unetI/netI 0.0449
_diffrn_reflns_Laue_measured_fraction_full 0.997
_diffrn_reflns_Laue_measured_fraction_max 0.998
_diffrn_reflns_limit_h_max 12
_diffrn_reflns_limit_h_min -10
_diffrn_reflns_limit_k_max 13
_diffrn_reflns_limit_k_min -13
_diffrn_reflns_limit_l_max 22
_diffrn_reflns_limit_l_min -22
_diffrn_reflns_number 12454
_diffrn_reflns_point_group_measured_fraction_full 0.997
_diffrn_reflns_point_group_measured_fraction_max 0.998
_diffrn_reflns_theta_full 25.242
_diffrn_reflns_theta_max 26.372
_diffrn_reflns_theta_min 3.495
_diffrn_source 'micro-focus sealed X-ray tube'
_diffrn_source_current n/a
_diffrn_source_type 'SuperNova (Mo) X-ray Source'
_diffrn_source_voltage n/a
_exptl_absorpt_coefficient_mu 4.071
_exptl_absorpt_correction_T_max 1.00000
_exptl_absorpt_correction_T_min 0.47791
_exptl_absorpt_correction_type multi-scan
_exptl_absorpt_process_details
;
CrysAlisPro 1.171.39.46 (Rigaku Oxford Diffraction, 2018)
Empirical absorption correction using spherical harmonics,
 implemented in SCALE3 ABSPACK scaling algorithm.
;
_exptl_crystal_colour yellow
_exptl_crystal_density_diffrn 1.984
_exptl_crystal_description block
_exptl_crystal_F_000 1148
_refine_diff_density_max 1.717
_refine_diff_density_min -1.136
_refine_diff_density_rms 0.132
_refine_ls_extinction_method none
_refine_ls_goodness_of_fit_ref 1.117
_refine_ls_hydrogen_treatment constr
_refine_ls_matrix_type full
_refine_ls_number_parameters 272
_refine_ls_number_reflns 4054
_refine_ls_number_restraints 0
_refine_ls_restrained_S_all 1.117
_refine_ls_R_factor_all 0.0494
_refine_ls_R_factor_gt 0.0338
_refine_ls_shift/su_max 0.001
_refine_ls_shift/su_mean 0.000
_refine_ls_structure_factor_coef Fsqd
_refine_ls_weighting_details 'w=1/[\s^2^(Fo^2^)+(0.0298P)^2^+2.2449P] where P=(Fo^2^+2Fc^2^)/3'
_refine_ls_weighting_scheme calc
_refine_ls_wR_factor_gt 0.0733
_refine_ls_wR_factor_ref 0.0842
_reflns_Friedel_coverage 0.000
_reflns_number_gt 3254
_reflns_number_total 4054
_reflns_threshold_expression 'I > 2\s(I)'
_cod_data_source_file d1dt00450f2.cif
_cod_data_source_block 5
_cod_depositor_comments 'Adding full bibliography for 7706997--7707003.cif.'
_cod_original_cell_volume 1981.36(11)
_cod_database_code 7707002
_chemical_oxdiff_formula 'C1 H1 O1 N1'
_reflns_odcompleteness_completeness 99.67
_reflns_odcompleteness_iscentric 1
_reflns_odcompleteness_theta 26.32
_oxdiff_exptl_absorpt_empirical_details
;
Empirical correction (ABSPACK) includes:
- Absorption correction using spherical harmonics
- Frame scaling
;
_oxdiff_exptl_absorpt_empirical_full_max 1.644
_oxdiff_exptl_absorpt_empirical_full_min 0.746

loop_
_space_group_symop_operation_xyz
'x, y, z'
'-x, y+1/2, -z+1/2'
'-x, -y, -z'
'x, -y-1/2, z-1/2'

loop_
_atom_site_label
_atom_site_type_symbol
_atom_site_fract_x
_atom_site_fract_y
_atom_site_fract_z
_atom_site_U_iso_or_equiv
_atom_site_adp_type
_atom_site_occupancy
_atom_site_site_symmetry_order
_atom_site_calc_flag
_atom_site_refinement_flags_posn
_atom_site_refinement_flags_adp
_atom_site_refinement_flags_occupancy
_atom_site_disorder_assembly
_atom_site_disorder_group
Dy1 Dy 0.72897(2) 0.65153(2) 0.08400(2) 0.02807(10) Uani 1 1 d . . . . .
Cl1 Cl 0.99220(14) 0.64422(14) 0.05867(8) 0.0440(4) Uani 1 1 d . . . . .
Cl2 Cl 0.48412(14) 0.58590(13) 0.12347(7) 0.0392(3) Uani 1 1 d . . . . .
O1 O 0.7385(4) 0.4675(3) 0.01180(18) 0.0379(9) Uani 1 1 d . . . . .
H1A H 0.8159 0.4255 0.0023 0.057 Uiso 1 1 d R U . . .
H1B H 0.6652 0.4285 -0.0104 0.057 Uiso 1 1 d R U . . .
O2 O 0.6398(4) 0.6854(3) -0.02883(19) 0.0429(10) Uani 1 1 d . . . . .
O3 O 0.7212(4) 0.8462(3) 0.07112(19) 0.0377(9) Uani 1 1 d . . . . .
N1 N 0.7934(4) 0.4945(4) 0.1829(2) 0.0329(10) Uani 1 1 d . . . . .
N2 N 0.7903(4) 0.7370(4) 0.2124(2) 0.0333(10) Uani 1 1 d . . . . .
N3 N 0.6010(4) 0.7787(4) -0.0710(2) 0.0320(10) Uani 1 1 d . . . . .
C1 C 0.5393(5) 0.7489(6) -0.1357(3) 0.0395(13) Uani 1 1 d . . . . .
H1 H 0.5198 0.6683 -0.1465 0.047 Uiso 1 1 calc R U . . .
C2 C 0.5041(6) 0.8392(6) -0.1870(3) 0.0448(15) Uani 1 1 d . . . . .
H2 H 0.4617 0.8187 -0.2321 0.054 Uiso 1 1 calc R U . . .
C3 C 0.5318(5) 0.9569(6) -0.1710(3) 0.0446(15) Uani 1 1 d . . . . .
H3 H 0.5092 1.0167 -0.2054 0.054 Uiso 1 1 calc R U . . .
C4 C 0.5946(5) 0.9888(5) -0.1026(3) 0.0374(13) Uani 1 1 d . . . . .
C5 C 0.6277(5) 0.8963(5) -0.0507(3) 0.0290(11) Uani 1 1 d . . . . .
C6 C 0.6916(5) 0.9268(5) 0.0197(3) 0.0319(12) Uani 1 1 d . . . . .
C7 C 0.7179(6) 1.0471(5) 0.0336(3) 0.0434(14) Uani 1 1 d . . . . .
H7 H 0.7577 1.0686 0.0792 0.052 Uiso 1 1 calc R U . . .
C8 C 0.6874(7) 1.1387(5) -0.0179(4) 0.0480(16) Uani 1 1 d . . . . .
H8 H 0.7098 1.2187 -0.0069 0.058 Uiso 1 1 calc R U . . .
C9 C 0.6239(6) 1.1098(6) -0.0850(4) 0.0489(16) Uani 1 1 d . . . . .
H9 H 0.6006 1.1708 -0.1186 0.059 Uiso 1 1 calc R U . . .
C10 C 0.7859(6) 0.8527(5) 0.2311(3) 0.0396(14) Uani 1 1 d . . . . .
H10 H 0.7543 0.9064 0.1947 0.047 Uiso 1 1 calc R U . . .
C11 C 0.8228(6) 0.9014(6) 0.2978(3) 0.0443(15) Uani 1 1 d . . . . .
H11 H 0.8122 0.9837 0.3066 0.053 Uiso 1 1 calc R U . . .
C12 C 0.8757(6) 0.8266(6) 0.3513(3) 0.0452(15) Uani 1 1 d . . . . .
H12 H 0.9055 0.8575 0.3968 0.054 Uiso 1 1 calc R U . . .
C13 C 0.8846(5) 0.7034(6) 0.3370(3) 0.0385(13) Uani 1 1 d . . . . .
C14 C 0.9368(6) 0.6157(7) 0.3901(3) 0.0502(17) Uani 1 1 d . . . . .
H14 H 0.9703 0.6427 0.4360 0.060 Uiso 1 1 calc R U . . .
C15 C 0.9386(6) 0.4972(7) 0.3757(3) 0.0481(16) Uani 1 1 d . . . . .
H15 H 0.9736 0.4437 0.4113 0.058 Uiso 1 1 calc R U . . .
C16 C 0.8872(5) 0.4515(6) 0.3059(3) 0.0396(13) Uani 1 1 d . . . . .
C17 C 0.8733(6) 0.3279(6) 0.2917(3) 0.0452(15) Uani 1 1 d . . . . .
H17 H 0.8980 0.2716 0.3280 0.054 Uiso 1 1 calc R U . . .
C18 C 0.8233(6) 0.2906(6) 0.2245(3) 0.0442(14) Uani 1 1 d . . . . .
H18 H 0.8144 0.2086 0.2138 0.053 Uiso 1 1 calc R U . . .
C19 C 0.7858(6) 0.3771(5) 0.1721(3) 0.0395(13) Uani 1 1 d . . . . .
H19 H 0.7531 0.3501 0.1261 0.047 Uiso 1 1 calc R U . . .
C20 C 0.8405(5) 0.5327(5) 0.2510(2) 0.0300(11) Uani 1 1 d . . . . .
C21 C 0.8397(5) 0.6603(5) 0.2663(3) 0.0309(12) Uani 1 1 d . . . . .

loop_
_atom_site_aniso_label
_atom_site_aniso_U_11
_atom_site_aniso_U_22
_atom_site_aniso_U_33
_atom_site_aniso_U_23
_atom_site_aniso_U_13
_atom_site_aniso_U_12
Dy1 0.03298(15) 0.02648(15) 0.02425(14) 0.00094(10) -0.00331(10) 0.00088(11)
Cl1 0.0362(7) 0.0527(9) 0.0433(8) -0.0150(7) 0.0039(6) -0.0022(7)
Cl2 0.0362(7) 0.0418(8) 0.0392(7) -0.0002(6) -0.0010(6) -0.0032(6)
O1 0.039(2) 0.034(2) 0.039(2) -0.0073(17) -0.0069(18) 0.0029(18)
O2 0.064(3) 0.031(2) 0.032(2) 0.0059(16) -0.0167(19) -0.0017(19)
O3 0.049(2) 0.027(2) 0.036(2) 0.0004(16) -0.0120(18) 0.0008(17)
N1 0.035(2) 0.035(3) 0.028(2) 0.0079(19) 0.0010(19) 0.009(2)
N2 0.034(2) 0.042(3) 0.024(2) 0.000(2) -0.0020(19) -0.002(2)
N3 0.035(2) 0.033(3) 0.027(2) 0.0049(19) 0.0010(19) 0.003(2)
C1 0.040(3) 0.050(4) 0.029(3) -0.001(3) -0.002(2) -0.003(3)
C2 0.038(3) 0.064(4) 0.032(3) 0.010(3) -0.006(3) -0.002(3)
C3 0.033(3) 0.061(4) 0.040(3) 0.023(3) 0.002(3) 0.008(3)
C4 0.031(3) 0.042(3) 0.040(3) 0.015(3) 0.008(2) 0.006(2)
C5 0.026(3) 0.030(3) 0.031(3) 0.007(2) 0.007(2) 0.001(2)
C6 0.031(3) 0.029(3) 0.037(3) 0.003(2) 0.013(2) 0.001(2)
C7 0.040(3) 0.031(3) 0.060(4) 0.001(3) 0.010(3) 0.000(3)
C8 0.055(4) 0.028(3) 0.063(4) 0.005(3) 0.020(3) -0.002(3)
C9 0.048(4) 0.038(3) 0.062(4) 0.024(3) 0.015(3) 0.009(3)
C10 0.048(3) 0.025(3) 0.048(3) -0.004(2) 0.027(3) -0.007(3)
C11 0.050(4) 0.049(4) 0.035(3) -0.016(3) 0.004(3) -0.008(3)
C12 0.047(4) 0.061(4) 0.028(3) -0.013(3) 0.005(3) -0.009(3)
C13 0.028(3) 0.059(4) 0.028(3) -0.005(3) 0.002(2) -0.003(3)
C14 0.032(3) 0.092(6) 0.026(3) 0.009(3) -0.004(3) 0.007(3)
C15 0.038(3) 0.075(5) 0.031(3) 0.014(3) 0.004(3) 0.013(3)
C16 0.032(3) 0.056(4) 0.030(3) 0.011(3) 0.000(2) 0.001(3)
C17 0.036(3) 0.051(4) 0.050(4) 0.025(3) 0.010(3) 0.005(3)
C18 0.046(3) 0.037(3) 0.049(3) 0.011(3) 0.005(3) 0.007(3)
C19 0.037(3) 0.043(3) 0.038(3) 0.006(3) -0.002(3) 0.006(3)
C20 0.024(3) 0.042(3) 0.024(2) 0.004(2) 0.001(2) 0.002(2)
C21 0.023(3) 0.044(3) 0.025(2) 0.000(2) 0.004(2) -0.003(2)

loop_
_atom_type_symbol
_atom_type_description
_atom_type_scat_dispersion_real
_atom_type_scat_dispersion_imag
_atom_type_scat_source
C C 0.0033 0.0016 'International Tables Vol C Tables 4.2.6.8 and 6.1.1.4'
H H 0.0000 0.0000 'International Tables Vol C Tables 4.2.6.8 and 6.1.1.4'
Cl Cl 0.1484 0.1585 'International Tables Vol C Tables 4.2.6.8 and 6.1.1.4'
Dy Dy -0.1892 4.4098 'International Tables Vol C Tables 4.2.6.8 and 6.1.1.4'
N N 0.0061 0.0033 'International Tables Vol C Tables 4.2.6.8 and 6.1.1.4'
O O 0.0106 0.0060 'International Tables Vol C Tables 4.2.6.8 and 6.1.1.4'

loop_
_geom_angle_atom_site_label_1
_geom_angle_atom_site_label_2
_geom_angle_atom_site_label_3
_geom_angle
_geom_angle_site_symmetry_1
_geom_angle_site_symmetry_3
_geom_angle_publ_flag
Cl2 Dy1 Cl1 161.35(5) . . ?
O1 Dy1 Cl1 79.32(9) . . ?
O1 Dy1 Cl2 88.83(9) . . ?
O1 Dy1 N1 78.32(12) . . ?
O1 Dy1 N2 142.06(13) . . ?
O2 Dy1 Cl1 100.81(12) . . ?
O2 Dy1 Cl2 88.52(11) . . ?
O2 Dy1 O1 70.45(13) . . ?
O2 Dy1 N1 146.78(14) . . ?
O2 Dy1 N2 147.49(14) . . ?
O3 Dy1 Cl1 92.33(11) . . ?
O3 Dy1 Cl2 105.84(11) . . ?
O3 Dy1 O1 140.94(12) . . ?
O3 Dy1 O2 73.90(13) . . ?
O3 Dy1 N1 139.16(14) . . ?
O3 Dy1 N2 74.81(13) . . ?
N1 Dy1 Cl1 83.84(10) . . ?
N1 Dy1 Cl2 79.65(10) . . ?
N1 Dy1 N2 64.51(14) . . ?
N2 Dy1 Cl1 89.03(10) . . ?
N2 Dy1 Cl2 91.64(10) . . ?
N3 O2 Dy1 138.7(3) . . ?
C6 O3 Dy1 139.1(3) . . ?
C19 N1 Dy1 123.6(3) . . ?
C19 N1 C20 117.1(4) . . ?
C20 N1 Dy1 119.3(3) . . ?
C10 N2 Dy1 125.5(4) . . ?
C10 N2 C21 115.4(5) . . ?
C21 N2 Dy1 119.0(3) . . ?
O2 N3 C1 114.9(4) . . ?
O2 N3 C5 122.3(4) . . ?
C1 N3 C5 122.8(4) . . ?
N3 C1 C2 119.8(6) . . ?
C3 C2 C1 120.0(5) . . ?
C2 C3 C4 120.3(5) . . ?
C3 C4 C5 119.0(5) . . ?
C9 C4 C3 121.2(5) . . ?
C9 C4 C5 119.8(5) . . ?
N3 C5 C4 117.9(5) . . ?
N3 C5 C6 122.0(4) . . ?
C4 C5 C6 120.0(5) . . ?
O3 C6 C5 123.1(5) . . ?
O3 C6 C7 119.4(5) . . ?
C7 C6 C5 117.4(5) . . ?
C6 C7 C8 122.9(6) . . ?
C9 C8 C7 119.8(6) . . ?
C8 C9 C4 120.1(5) . . ?
N2 C10 C11 126.9(6) . . ?
C12 C11 C10 118.2(6) . . ?
C11 C12 C13 119.2(5) . . ?
C12 C13 C14 123.7(5) . . ?
C12 C13 C21 118.6(5) . . ?
C21 C13 C14 117.7(6) . . ?
C15 C14 C13 122.2(6) . . ?
C14 C15 C16 120.8(6) . . ?
C17 C16 C15 122.4(5) . . ?
C17 C16 C20 117.9(5) . . ?
C20 C16 C15 119.6(6) . . ?
C18 C17 C16 119.4(5) . . ?
C17 C18 C19 118.8(6) . . ?
N1 C19 C18 124.5(5) . . ?
N1 C20 C16 122.1(5) . . ?
N1 C20 C21 118.3(4) . . ?
C16 C20 C21 119.6(5) . . ?
N2 C21 C13 121.6(5) . . ?
N2 C21 C20 118.2(4) . . ?
C13 C21 C20 120.1(5) . . ?

loop_
_geom_bond_atom_site_label_1
_geom_bond_atom_site_label_2
_geom_bond_distance
_geom_bond_site_symmetry_2
_geom_bond_publ_flag
Dy1 Cl1 2.6631(14) . ?
Dy1 Cl2 2.6574(14) . ?
Dy1 O1 2.425(3) . ?
Dy1 O2 2.223(3) . ?
Dy1 O3 2.164(3) . ?
Dy1 N1 2.556(4) . ?
Dy1 N2 2.563(4) . ?
O2 N3 1.330(5) . ?
O3 C6 1.314(6) . ?
N1 C19 1.314(7) . ?
N1 C20 1.367(6) . ?
N2 C10 1.325(6) . ?
N2 C21 1.368(6) . ?
N3 C1 1.338(6) . ?
N3 C5 1.372(7) . ?
C1 C2 1.398(8) . ?
C2 C3 1.357(8) . ?
C3 C4 1.405(8) . ?
C4 C5 1.418(7) . ?
C4 C9 1.402(8) . ?
C5 C6 1.437(7) . ?
C6 C7 1.375(8) . ?
C7 C8 1.401(8) . ?
C8 C9 1.381(9) . ?
C10 C11 1.360(7) . ?
C11 C12 1.360(8) . ?
C12 C13 1.389(8) . ?
C13 C14 1.445(8) . ?
C13 C21 1.420(7) . ?
C14 C15 1.336(9) . ?
C15 C16 1.433(8) . ?
C16 C17 1.395(8) . ?
C16 C20 1.403(7) . ?
C17 C18 1.360(8) . ?
C18 C19 1.386(7) . ?
C20 C21 1.436(7) . ?
